data_1548761
loop_
_publ_author_name
'Bakewell, Clare'
'Ward, Bryan J.'
'White, Andrew J. P.'
'Crimmin, Mark R.'

_publ_section_title
;
 A combined experimental and computational study on the reaction of
 fluoroarenes with Mg-Mg, Mg-Zn, Mg-Al and Al-Zn bonds.
;
_journal_issue 8
_journal_name_full 'Chemical science'
_journal_page_first 2348
_journal_page_last 2356
_journal_paper_doi 10.1039/c7sc05059c
_journal_volume 9
_journal_year 2018
_chemical_formula_moiety 'C58 H82 N4 Zn3'
_chemical_formula_sum 'C58 H82 N4 Zn3'
_chemical_formula_weight 1031.38
_space_group_crystal_system monoclinic
_space_group_IT_number 14
_space_group_name_Hall '-P 2yn'
_space_group_name_H-M_alt 'P 1 21/n 1'
_symmetry_space_group_name_Hall '-P 2yn'
_symmetry_space_group_name_H-M 'P 1 21/n 1'
_atom_sites_solution_hydrogens geom
_audit_creation_method SHELXL-2014/7
_audit_update_record
;
2017-09-20 deposited with the CCDC.
2018-01-22 downloaded from the CCDC.
;
_cell_angle_alpha 90
_cell_angle_beta 101.313(2)
_cell_angle_gamma 90
_cell_formula_units_Z 2
_cell_length_a 12.7429(2)
_cell_length_b 17.3446(4)
_cell_length_c 13.0260(3)
_cell_measurement_reflns_used 3542
_cell_measurement_temperature 173(2)
_cell_measurement_theta_max 73.3840
_cell_measurement_theta_min 4.2800
_cell_volume 2823.07(10)
_computing_cell_refinement 'CrysAlisPro, Rigaku OD'
_computing_data_collection 'CrysAlisPro, Rigaku OD'
_computing_data_reduction 'CrysAlisPro, Rigaku OD'
_computing_molecular_graphics 'Bruker SHELXTL'
_computing_publication_material 'CIFTAB-2014 (Sheldrick, 2014)'
_computing_structure_refinement 'SHELXL-2014/7 (Sheldrick, 2014)'
_computing_structure_solution 'SHELXS-2014 (Sheldrick, 2014)'
_diffrn_ambient_temperature 173(2)
_diffrn_detector_area_resol_mean 10.4115
_diffrn_measured_fraction_theta_full 0.985
_diffrn_measured_fraction_theta_max 0.954
_diffrn_measurement_device_type 'Agilent Xcalibur PX Ultra A'
_diffrn_measurement_method 'omega scans'
_diffrn_radiation_type CuK\a
_diffrn_radiation_wavelength 1.54184
_diffrn_reflns_av_R_equivalents 0.0352
_diffrn_reflns_av_unetI/netI 0.0577
_diffrn_reflns_Laue_measured_fraction_full 0.985
_diffrn_reflns_Laue_measured_fraction_max 0.954
_diffrn_reflns_limit_h_max 15
_diffrn_reflns_limit_h_min -9
_diffrn_reflns_limit_k_max 12
_diffrn_reflns_limit_k_min -21
_diffrn_reflns_limit_l_max 15
_diffrn_reflns_limit_l_min -14
_diffrn_reflns_number 9213
_diffrn_reflns_point_group_measured_fraction_full 0.985
_diffrn_reflns_point_group_measured_fraction_max 0.954
_diffrn_reflns_theta_full 67.684
_diffrn_reflns_theta_max 73.621
_diffrn_reflns_theta_min 4.299
_diffrn_source 'Enhance Ultra (Cu) X-ray Source'
_exptl_absorpt_coefficient_mu 1.759
_exptl_absorpt_correction_T_max 0.930
_exptl_absorpt_correction_T_min 0.750
_exptl_absorpt_correction_type analytical
_exptl_absorpt_process_details
; 
CrysAlisPro 1.171.38.43 (Rigaku Oxford Diffraction, 2015) 
Analytical numeric absorption correction using a multifaceted crystal 
model based on expressions derived by R.C. Clark & J.S. Reid. 
(Clark, R. C. & Reid, J. S. (1995). Acta Cryst. A51, 887-897) 
Empirical absorption correction using spherical harmonics, 
implemented in SCALE3 ABSPACK scaling algorithm. 
;
_exptl_crystal_colour Yellow
_exptl_crystal_density_diffrn 1.213
_exptl_crystal_description needles
_exptl_crystal_F_000 1096
_exptl_crystal_size_max 0.320
_exptl_crystal_size_mid 0.087
_exptl_crystal_size_min 0.046
_refine_diff_density_max 0.421
_refine_diff_density_min -0.277
_refine_diff_density_rms 0.059
_refine_ls_extinction_method none
_refine_ls_goodness_of_fit_ref 1.023
_refine_ls_hydrogen_treatment constr
_refine_ls_matrix_type full
_refine_ls_number_parameters 305
_refine_ls_number_reflns 5434
_refine_ls_number_restraints 0
_refine_ls_restrained_S_all 1.023
_refine_ls_R_factor_all 0.0571
_refine_ls_R_factor_gt 0.0382
_refine_ls_shift/su_max 0.001
_refine_ls_shift/su_mean 0.000
_refine_ls_structure_factor_coef Fsqd
_refine_ls_weighting_details 'w=1/[\s^2^(Fo^2^)+(0.0362P)^2^+0.0651P] where P=(Fo^2^+2Fc^2^)/3'
_refine_ls_weighting_scheme calc
_refine_ls_wR_factor_gt 0.0858
_refine_ls_wR_factor_ref 0.0984
_reflns_Friedel_coverage 0.000
_reflns_number_gt 4192
_reflns_number_total 5434
_reflns_threshold_expression 'I > 2\s(I)'
_cod_data_source_file c7sc05059c3.cif
_cod_data_source_block 4
_cod_depositor_comments 'Adding full bibliography for 1548752--1548762.cif.'
_cod_database_code 1548761
_shelx_shelxl_version_number 2014/7
_shelx_space_group_comment
; 
The symmetry employed for this shelxl refinement is uniquely defined 
by the following loop, which should always be used as a source of 
symmetry information in preference to the above space-group names. 
They are only intended as comments. 
;

loop_
_space_group_symop_operation_xyz
'x, y, z'
'-x+1/2, y+1/2, -z+1/2'
'-x, -y, -z'
'x-1/2, -y-1/2, z-1/2'

loop_
_atom_site_label
_atom_site_type_symbol
_atom_site_fract_x
_atom_site_fract_y
_atom_site_fract_z
_atom_site_U_iso_or_equiv
_atom_site_adp_type
_atom_site_occupancy
_atom_site_site_symmetry_order
_atom_site_calc_flag
_atom_site_refinement_flags_posn
_atom_site_refinement_flags_adp
_atom_site_refinement_flags_occupancy
Zn1 Zn 0.66238(2) 0.42850(2) 0.55017(3) 0.03102(10) Uani 1 1 d . . .
Zn2 Zn 0.5000 0.5000 0.5000 0.03832(14) Uani 1 2 d S . P
N1 N 0.77877(14) 0.36003(11) 0.52519(16) 0.0259(4) Uani 1 1 d . . .
C1 C 0.86517(17) 0.34269(13) 0.5973(2) 0.0268(5) Uani 1 1 d . . .
C2 C 0.88383(18) 0.36777(14) 0.7009(2) 0.0294(5) Uani 1 1 d . . .
H2A H 0.9461 0.3474 0.7447 0.035 Uiso 1 1 calc R U .
C3 C 0.82343(18) 0.41907(14) 0.7498(2) 0.0289(5) Uani 1 1 d . . .
N3 N 0.73314(15) 0.44942(12) 0.70004(17) 0.0281(4) Uani 1 1 d . . .
C4 C 0.95176(19) 0.29333(16) 0.5650(2) 0.0358(6) Uani 1 1 d . . .
H4A H 0.9207 0.2443 0.5363 0.054 Uiso 1 1 calc R U .
H4B H 1.0084 0.2833 0.6262 0.054 Uiso 1 1 calc R U .
H4C H 0.9820 0.3205 0.5116 0.054 Uiso 1 1 calc R U .
C5 C 0.8676(2) 0.43949(19) 0.8629(2) 0.0450(7) Uani 1 1 d . . .
H5A H 0.8832 0.4948 0.8685 0.068 Uiso 1 1 calc R U .
H5B H 0.9335 0.4103 0.8879 0.068 Uiso 1 1 calc R U .
H5C H 0.8147 0.4266 0.9056 0.068 Uiso 1 1 calc R U .
C6 C 0.77043(17) 0.33178(14) 0.42050(19) 0.0270(5) Uani 1 1 d . . .
C7 C 0.72517(19) 0.25890(15) 0.3935(2) 0.0315(5) Uani 1 1 d . . .
C8 C 0.7133(2) 0.23460(17) 0.2901(2) 0.0407(6) Uani 1 1 d . . .
H8A H 0.6830 0.1854 0.2709 0.049 Uiso 1 1 calc R U .
C9 C 0.7446(2) 0.2805(2) 0.2149(2) 0.0467(7) Uani 1 1 d . . .
H9A H 0.7360 0.2628 0.1446 0.056 Uiso 1 1 calc R U .
C10 C 0.7886(2) 0.3523(2) 0.2425(2) 0.0444(7) Uani 1 1 d . . .
H10A H 0.8097 0.3839 0.1904 0.053 Uiso 1 1 calc R U .
C11 C 0.80253(19) 0.37912(16) 0.3448(2) 0.0351(6) Uani 1 1 d . . .
C12 C 0.6875(2) 0.20907(16) 0.4750(2) 0.0388(6) Uani 1 1 d . . .
H12A H 0.7305 0.2235 0.5450 0.047 Uiso 1 1 calc R U .
C13 C 0.5697(2) 0.2276(2) 0.4757(3) 0.0503(7) Uani 1 1 d . . .
H13A H 0.5262 0.2175 0.4063 0.075 Uiso 1 1 calc R U .
H13B H 0.5631 0.2820 0.4937 0.075 Uiso 1 1 calc R U .
H13C H 0.5448 0.1952 0.5277 0.075 Uiso 1 1 calc R U .
C14 C 0.7026(3) 0.12284(18) 0.4597(3) 0.0612(9) Uani 1 1 d . . .
H14A H 0.6564 0.1061 0.3943 0.092 Uiso 1 1 calc R U .
H14B H 0.6838 0.0944 0.5185 0.092 Uiso 1 1 calc R U .
H14C H 0.7775 0.1126 0.4564 0.092 Uiso 1 1 calc R U .
C15 C 0.8495(3) 0.45819(18) 0.3732(3) 0.0484(7) Uani 1 1 d . . .
H15A H 0.8587 0.4638 0.4508 0.058 Uiso 1 1 calc R U .
C16 C 0.9598(4) 0.4670(3) 0.3456(5) 0.0915(16) Uani 1 1 d . . .
H16A H 0.9538 0.4613 0.2698 0.137 Uiso 1 1 calc R U .
H16B H 1.0079 0.4272 0.3819 0.137 Uiso 1 1 calc R U .
H16C H 0.9887 0.5181 0.3674 0.137 Uiso 1 1 calc R U .
C17 C 0.7738(4) 0.5221(2) 0.3233(4) 0.0786(12) Uani 1 1 d . . .
H17A H 0.7637 0.5187 0.2469 0.118 Uiso 1 1 calc R U .
H17B H 0.8046 0.5724 0.3466 0.118 Uiso 1 1 calc R U .
H17C H 0.7046 0.5162 0.3445 0.118 Uiso 1 1 calc R U .
C18 C 0.67039(18) 0.50170(14) 0.74869(19) 0.0283(5) Uani 1 1 d . . .
C19 C 0.67356(19) 0.58105(15) 0.7270(2) 0.0327(5) Uani 1 1 d . . .
C20 C 0.5997(2) 0.62944(16) 0.7612(3) 0.0418(6) Uani 1 1 d . . .
H20A H 0.6011 0.6832 0.7476 0.050 Uiso 1 1 calc R U .
C21 C 0.5245(2) 0.60025(18) 0.8145(3) 0.0459(7) Uani 1 1 d . . .
H21A H 0.4738 0.6337 0.8359 0.055 Uiso 1 1 calc R U .
C22 C 0.5235(2) 0.52244(17) 0.8366(3) 0.0422(7) Uani 1 1 d . . .
H22A H 0.4728 0.5031 0.8748 0.051 Uiso 1 1 calc R U .
C23 C 0.5951(2) 0.47152(15) 0.8042(2) 0.0332(5) Uani 1 1 d . . .
C24 C 0.7551(2) 0.61481(16) 0.6682(2) 0.0404(6) Uani 1 1 d . . .
H24A H 0.7950 0.5709 0.6441 0.048 Uiso 1 1 calc R U .
C25 C 0.8361(3) 0.6651(2) 0.7401(3) 0.0664(11) Uani 1 1 d . . .
H25A H 0.7992 0.7090 0.7644 0.100 Uiso 1 1 calc R U .
H25B H 0.8899 0.6839 0.7017 0.100 Uiso 1 1 calc R U .
H25C H 0.8713 0.6346 0.8005 0.100 Uiso 1 1 calc R U .
C26 C 0.7035(3) 0.6602(3) 0.5723(3) 0.0713(11) Uani 1 1 d . . .
H26A H 0.6487 0.6285 0.5285 0.107 Uiso 1 1 calc R U .
H26B H 0.7581 0.6747 0.5323 0.107 Uiso 1 1 calc R U .
H26C H 0.6703 0.7069 0.5941 0.107 Uiso 1 1 calc R U .
C27 C 0.5869(2) 0.38558(16) 0.8243(3) 0.0415(7) Uani 1 1 d . . .
H27A H 0.6495 0.3599 0.8028 0.050 Uiso 1 1 calc R U .
C28 C 0.4856(3) 0.3522(2) 0.7575(4) 0.0710(12) Uani 1 1 d . . .
H28A H 0.4229 0.3787 0.7737 0.107 Uiso 1 1 calc R U .
H28B H 0.4811 0.2970 0.7726 0.107 Uiso 1 1 calc R U .
H28C H 0.4876 0.3592 0.6833 0.107 Uiso 1 1 calc R U .
C29 C 0.5926(4) 0.3684(2) 0.9392(3) 0.0714(11) Uani 1 1 d . . .
H29A H 0.6574 0.3917 0.9805 0.107 Uiso 1 1 calc R U .
H29B H 0.5945 0.3125 0.9502 0.107 Uiso 1 1 calc R U .
H29C H 0.5295 0.3900 0.9614 0.107 Uiso 1 1 calc R U .

loop_
_atom_site_aniso_label
_atom_site_aniso_U_11
_atom_site_aniso_U_22
_atom_site_aniso_U_33
_atom_site_aniso_U_23
_atom_site_aniso_U_13
_atom_site_aniso_U_12
Zn1 0.02792(16) 0.03428(18) 0.02999(18) -0.00369(14) 0.00352(12) 0.00815(13)
Zn2 0.0319(2) 0.0461(3) 0.0350(3) -0.0043(2) 0.0016(2) 0.0142(2)
N1 0.0262(8) 0.0258(9) 0.0266(10) -0.0009(8) 0.0071(7) 0.0033(7)
C1 0.0271(10) 0.0249(11) 0.0292(12) 0.0020(9) 0.0070(9) 0.0005(9)
C2 0.0278(10) 0.0282(12) 0.0312(13) 0.0001(10) 0.0034(9) 0.0054(9)
C3 0.0299(11) 0.0280(12) 0.0286(12) -0.0011(10) 0.0055(9) 0.0001(9)
N3 0.0300(9) 0.0274(10) 0.0284(10) -0.0020(8) 0.0090(8) 0.0021(7)
C4 0.0331(12) 0.0372(14) 0.0372(14) -0.0024(11) 0.0072(11) 0.0102(10)
C5 0.0464(14) 0.0539(18) 0.0316(15) -0.0094(13) -0.0003(12) 0.0146(13)
C6 0.0263(10) 0.0284(12) 0.0263(12) -0.0005(9) 0.0057(9) 0.0031(8)
C7 0.0351(12) 0.0295(12) 0.0299(13) -0.0027(10) 0.0060(10) 0.0030(10)
C8 0.0476(14) 0.0361(14) 0.0368(15) -0.0076(12) 0.0043(12) 0.0038(11)
C9 0.0544(16) 0.0576(19) 0.0281(14) -0.0080(13) 0.0082(12) 0.0104(14)
C10 0.0468(14) 0.0561(18) 0.0338(15) 0.0052(13) 0.0167(12) 0.0065(13)
C11 0.0344(12) 0.0390(14) 0.0337(14) 0.0042(11) 0.0110(11) 0.0033(10)
C12 0.0498(14) 0.0299(13) 0.0363(15) -0.0023(11) 0.0072(12) -0.0090(11)
C13 0.0495(16) 0.0561(19) 0.0467(18) -0.0047(15) 0.0130(14) -0.0145(14)
C14 0.092(2) 0.0288(15) 0.067(2) -0.0014(15) 0.025(2) -0.0061(16)
C15 0.0591(17) 0.0426(16) 0.0467(18) 0.0080(14) 0.0183(15) -0.0113(13)
C16 0.078(3) 0.084(3) 0.122(5) -0.002(3) 0.043(3) -0.038(2)
C17 0.114(3) 0.0400(19) 0.082(3) 0.012(2) 0.019(3) 0.001(2)
C18 0.0295(10) 0.0277(12) 0.0278(12) -0.0041(10) 0.0060(9) 0.0038(9)
C19 0.0361(12) 0.0303(13) 0.0327(13) -0.0030(10) 0.0089(10) -0.0004(10)
C20 0.0505(15) 0.0272(13) 0.0496(17) -0.0019(12) 0.0145(13) 0.0051(11)
C21 0.0472(15) 0.0382(15) 0.057(2) -0.0090(14) 0.0222(14) 0.0076(12)
C22 0.0431(14) 0.0374(14) 0.0527(18) -0.0061(13) 0.0254(13) -0.0006(11)
C23 0.0364(12) 0.0316(13) 0.0335(13) -0.0028(10) 0.0118(11) 0.0003(10)
C24 0.0486(14) 0.0301(14) 0.0460(17) 0.0006(12) 0.0182(13) -0.0034(11)
C25 0.066(2) 0.078(3) 0.060(2) -0.011(2) 0.0227(18) -0.0317(19)
C26 0.073(2) 0.083(3) 0.059(2) 0.029(2) 0.0164(19) -0.012(2)
C27 0.0460(14) 0.0324(14) 0.0521(18) 0.0014(12) 0.0244(13) 0.0023(11)
C28 0.062(2) 0.0352(17) 0.113(4) -0.002(2) 0.010(2) -0.0042(15)
C29 0.109(3) 0.053(2) 0.061(2) 0.0162(19) 0.039(2) 0.003(2)

loop_
_atom_type_symbol
_atom_type_description
_atom_type_scat_dispersion_real
_atom_type_scat_dispersion_imag
_atom_type_scat_source
C C 0.0181 0.0091 'International Tables Vol C Tables 4.2.6.8 and 6.1.1.4'
H H 0.0000 0.0000 'International Tables Vol C Tables 4.2.6.8 and 6.1.1.4'
N N 0.0311 0.0180 'International Tables Vol C Tables 4.2.6.8 and 6.1.1.4'
Zn Zn -1.5491 0.6778 'International Tables Vol C Tables 4.2.6.8 and 6.1.1.4'

loop_
_geom_angle_atom_site_label_1
_geom_angle_atom_site_label_2
_geom_angle_atom_site_label_3
_geom_angle
_geom_angle_site_symmetry_3
N1 Zn1 N3 93.45(8) .
N1 Zn1 Zn2 154.69(6) .
N3 Zn1 Zn2 111.71(6) .
Zn1 Zn2 Zn1 180.0 3_666
C1 N1 C6 119.32(19) .
C1 N1 Zn1 124.21(17) .
C6 N1 Zn1 116.37(15) .
N1 C1 C2 124.9(2) .
N1 C1 C4 118.4(2) .
C2 C1 C4 116.7(2) .
C1 C2 C3 129.1(2) .
N3 C3 C2 122.2(2) .
N3 C3 C5 120.6(2) .
C2 C3 C5 117.2(2) .
C3 N3 C18 123.0(2) .
C3 N3 Zn1 125.96(17) .
C18 N3 Zn1 111.04(15) .
C11 C6 C7 120.8(2) .
C11 C6 N1 119.4(2) .
C7 C6 N1 119.8(2) .
C8 C7 C6 118.5(2) .
C8 C7 C12 121.0(2) .
C6 C7 C12 120.5(2) .
C9 C8 C7 121.4(3) .
C8 C9 C10 119.5(3) .
C9 C10 C11 121.3(3) .
C10 C11 C6 118.5(3) .
C10 C11 C15 120.5(3) .
C6 C11 C15 121.0(3) .
C7 C12 C14 113.6(3) .
C7 C12 C13 109.2(2) .
C14 C12 C13 110.8(3) .
C11 C15 C16 111.8(3) .
C11 C15 C17 111.5(3) .
C16 C15 C17 111.2(3) .
C19 C18 C23 121.0(2) .
C19 C18 N3 119.3(2) .
C23 C18 N3 119.1(2) .
C20 C19 C18 118.4(2) .
C20 C19 C24 119.8(2) .
C18 C19 C24 121.7(2) .
C21 C20 C19 121.0(3) .
C22 C21 C20 119.8(2) .
C21 C22 C23 121.5(2) .
C22 C23 C18 118.2(2) .
C22 C23 C27 119.8(2) .
C18 C23 C27 121.9(2) .
C26 C24 C19 112.7(3) .
C26 C24 C25 110.0(3) .
C19 C24 C25 110.9(3) .
C29 C27 C23 111.8(3) .
C29 C27 C28 111.2(3) .
C23 C27 C28 110.7(3) .

loop_
_geom_bond_atom_site_label_1
_geom_bond_atom_site_label_2
_geom_bond_distance
_geom_bond_site_symmetry_2
Zn1 N1 1.9761(18) .
Zn1 N3 2.016(2) .
Zn1 Zn2 2.3908(3) .
Zn2 Zn1 2.3909(3) 3_666
N1 C1 1.334(3) .
N1 C6 1.433(3) .
C1 C2 1.394(4) .
C1 C4 1.520(3) .
C2 C3 1.408(3) .
C3 N3 1.315(3) .
C3 C5 1.512(4) .
N3 C18 1.436(3) .
C6 C11 1.404(4) .
C6 C7 1.405(3) .
C7 C8 1.390(4) .
C7 C12 1.519(4) .
C8 C9 1.381(4) .
C9 C10 1.384(5) .
C10 C11 1.391(4) .
C11 C15 1.513(4) .
C12 C14 1.526(4) .
C12 C13 1.536(4) .
C15 C16 1.525(5) .
C15 C17 1.528(5) .
C18 C19 1.407(4) .
C18 C23 1.410(3) .
C19 C20 1.397(4) .
C19 C24 1.524(4) .
C20 C21 1.385(4) .
C21 C22 1.380(4) .
C22 C23 1.394(4) .
C23 C27 1.521(4) .
C24 C26 1.513(5) .
C24 C25 1.524(5) .
C27 C29 1.514(5) .
C27 C28 1.523(5) .
